data_2222285
loop_
_publ_author_name
'Zhu, Hai-Bin'
'Wang, Hai'
'Li, Lei'

_publ_section_title
;
 4,4'-Di-4-pyridyl-2,2'-dithiodipyrimidine
;
_journal_coeditor_code CV2571
_journal_issue 7
_journal_name_full 'Acta Crystallographica Section E'
_journal_page_first o1588
_journal_paper_doi 10.1107/S1600536809022004
_journal_volume 65
_journal_year 2009
_chemical_formula_iupac 'C18 H12 N6 S2'
_chemical_formula_moiety 'C18 H12 N6 S2'
_chemical_formula_sum 'C18 H12 N6 S2'
_chemical_formula_weight 376.48
_chemical_name_systematic
;
4,4'-Di-4-pyridyl-2,2'-dithiodipyrimidine
;
_space_group_IT_number 2
_symmetry_cell_setting triclinic
_symmetry_space_group_name_Hall '-P 1'
_symmetry_space_group_name_H-M 'P -1'
_atom_sites_solution_hydrogens geom
_atom_sites_solution_primary direct
_atom_sites_solution_secondary difmap
_audit_creation_method SHELXL-97
_cell_angle_alpha 84.2280(10)
_cell_angle_beta 74.9260(10)
_cell_angle_gamma 72.9830(10)
_cell_formula_units_Z 2
_cell_length_a 9.1060(8)
_cell_length_b 9.3861(9)
_cell_length_c 10.9176(10)
_cell_measurement_reflns_used 3982
_cell_measurement_temperature 298(2)
_cell_measurement_theta_max 25.50
_cell_measurement_theta_min 2.26
_cell_volume 861.27(14)
_computing_cell_refinement 'SAINT-Plus (Bruker, 2007)'
_computing_data_collection 'APEX2 (Bruker, 2007)'
_computing_data_reduction 'SAINT-Plus (Bruker, 2007)'
_computing_molecular_graphics 'SHELXTL (Sheldrick, 2008)'
_computing_publication_material 'SHELXTL (Sheldrick, 2008)'
_computing_structure_refinement 'SHELXL97 (Sheldrick, 2008)'
_computing_structure_solution 'SHELXS97 (Sheldrick, 2008)'
_diffrn_ambient_temperature 298(2)
_diffrn_measured_fraction_theta_full 0.989
_diffrn_measured_fraction_theta_max 0.989
_diffrn_measurement_device_type 'Bruker APEXII CCD area-detector'
_diffrn_measurement_method '\f and \w'
_diffrn_radiation_monochromator graphite
_diffrn_radiation_source 'fine-focus sealed tube'
_diffrn_radiation_type MoK\a
_diffrn_radiation_wavelength 0.71073
_diffrn_reflns_av_R_equivalents 0.0927
_diffrn_reflns_av_sigmaI/netI 0.0696
_diffrn_reflns_limit_h_max 12
_diffrn_reflns_limit_h_min -11
_diffrn_reflns_limit_k_max 11
_diffrn_reflns_limit_k_min -10
_diffrn_reflns_limit_l_max 13
_diffrn_reflns_limit_l_min -14
_diffrn_reflns_number 5665
_diffrn_reflns_theta_full 28.30
_diffrn_reflns_theta_max 28.30
_diffrn_reflns_theta_min 1.93
_exptl_absorpt_coefficient_mu 0.324
_exptl_absorpt_correction_T_max 0.9201
_exptl_absorpt_correction_T_min 0.8835
_exptl_absorpt_correction_type multi-scan
_exptl_absorpt_process_details '(SADABS; Bruker, 2001)'
_exptl_crystal_colour yellow
_exptl_crystal_density_diffrn 1.452
_exptl_crystal_density_method 'not measured'
_exptl_crystal_description block
_exptl_crystal_F_000 388
_exptl_crystal_size_max 0.14
_exptl_crystal_size_mid 0.12
_exptl_crystal_size_min 0.10
_refine_diff_density_max 0.629
_refine_diff_density_min -0.498
_refine_ls_extinction_method none
_refine_ls_goodness_of_fit_ref 1.120
_refine_ls_hydrogen_treatment constr
_refine_ls_matrix_type full
_refine_ls_number_parameters 235
_refine_ls_number_reflns 3982
_refine_ls_number_restraints 0
_refine_ls_restrained_S_all 1.120
_refine_ls_R_factor_all 0.0641
_refine_ls_R_factor_gt 0.0556
_refine_ls_shift/su_max 0.026
_refine_ls_shift/su_mean 0.007
_refine_ls_structure_factor_coef Fsqd
_refine_ls_weighting_details 'calc w=1/[\s^2^(Fo^2^)+(0.092P)^2^] where P=(Fo^2^+2Fc^2^)/3'
_refine_ls_weighting_scheme calc
_refine_ls_wR_factor_gt 0.1499
_refine_ls_wR_factor_ref 0.1577
_reflns_number_gt 3283
_reflns_number_total 3982
_reflns_threshold_expression I>2\s(I)
_cod_data_source_file cv2571.cif
_cod_data_source_block I
_cod_depositor_comments
;
The following automatic conversions were performed:
'_symmetry_cell_setting' value 'Triclinic' changed to 'triclinic'
according to '/home/saulius/struct/CIF-dictionaries/cif_core.dic'
dictionary named 'cif_core.dic' version 2.4.1 from 2010-06-29.

Automatic conversion script
Id: cif_fix_enum 1527 2010-12-29 10:47:43Z saulius 

The following automatic conversions were performed:

'_symmetry_cell_setting' value 'Triclinic' changed to 'triclinic'
according to /home/saulius/struct/CIF-dictionaries/cif_core.dic
dictionary named 'cif_core.dic' version 2.4.1 from 2010-06-29.

Automatic conversion script
Id: cif_fix_values 1715 2011-07-08 13:25:40Z adriana 
;
_cod_database_code 2222285
_cod_database_fobs_code 2222285

loop_
_symmetry_equiv_pos_as_xyz
'x, y, z'
'-x, -y, -z'

loop_
_atom_site_type_symbol
_atom_site_label
_atom_site_fract_x
_atom_site_fract_y
_atom_site_fract_z
_atom_site_U_iso_or_equiv
_atom_site_adp_type
_atom_site_calc_flag
_atom_site_refinement_flags
_atom_site_occupancy
_atom_site_disorder_assembly
_atom_site_disorder_group
S S1 0.17317(7) 0.15307(5) 0.45673(4) 0.04865(18) Uani d . 1 . .
S S2 0.04746(6) 0.10746(6) 0.34511(5) 0.05008(19) Uani d . 1 . .
N N5 0.33888(18) -0.04716(16) 0.21420(13) 0.0350(3) Uani d . 1 . .
N N3 0.23093(18) 0.39811(16) 0.49060(14) 0.0390(3) Uani d . 1 . .
C C13 0.4305(2) -0.12822(18) 0.11230(16) 0.0350(4) Uani d . 1 . .
C C10 0.1865(2) 0.00258(19) 0.21737(17) 0.0372(4) Uani d . 1 . .
C C14 0.6028(2) -0.18393(19) 0.10565(16) 0.0359(4) Uani d . 1 . .
N N4 0.1100(2) -0.01902(19) 0.13474(17) 0.0465(4) Uani d . 1 . .
N N2 0.1638(2) 0.39133(19) 0.29373(16) 0.0488(4) Uani d . 1 . .
C C18 0.7094(2) -0.2658(2) 0.00391(19) 0.0450(4) Uani d . 1 . .
H H18A 0.6733 -0.2889 -0.0618 0.054 Uiso calc R 1 . .
C C9 0.1901(2) 0.3355(2) 0.40474(17) 0.0391(4) Uani d . 1 . .
C C15 0.6663(2) -0.1528(2) 0.19982(18) 0.0445(4) Uani d . 1 . .
H H15A 0.6009 -0.0976 0.2695 0.053 Uiso calc R 1 . .
C C6 0.2505(2) 0.53454(19) 0.45950(17) 0.0382(4) Uani d . 1 . .
C C5 0.2986(2) 0.6052(2) 0.55342(17) 0.0398(4) Uani d . 1 . .
N N6 0.9295(2) -0.2845(2) 0.09198(18) 0.0547(5) Uani d . 1 . .
C C1 0.3575(2) 0.7282(2) 0.5210(2) 0.0477(5) Uani d . 1 . .
H H1A 0.3689 0.7692 0.4391 0.057 Uiso calc R 1 . .
C C17 0.8683(3) -0.3123(3) 0.0009(2) 0.0537(5) Uani d . 1 . .
H H17A 0.9372 -0.3662 -0.0684 0.064 Uiso calc R 1 . .
C C11 0.2021(2) -0.0998(2) 0.03537(19) 0.0481(5) Uani d . 1 . .
H H11A 0.1556 -0.1189 -0.0254 0.058 Uiso calc R 1 . .
C C7 0.2231(3) 0.6050(2) 0.3465(2) 0.0510(5) Uani d . 1 . .
H H7A 0.2337 0.7005 0.3253 0.061 Uiso calc R 1 . .
C C12 0.3641(2) -0.1563(2) 0.01909(19) 0.0445(4) Uani d . 1 . .
H H12A 0.4265 -0.2112 -0.0517 0.053 Uiso calc R 1 . .
C C16 0.8274(3) -0.2050(3) 0.1883(2) 0.0525(5) Uani d . 1 . .
H H16A 0.8673 -0.1831 0.2522 0.063 Uiso calc R 1 . .
C C4 0.2837(3) 0.5510(3) 0.6763(2) 0.0586(6) Uani d . 1 . .
H H4B 0.2450 0.4686 0.7018 0.070 Uiso calc R 1 . .
N N1 0.3860(3) 0.7375(2) 0.7322(2) 0.0695(6) Uani d . 1 . .
C C8 0.1796(3) 0.5286(2) 0.2664(2) 0.0546(5) Uani d . 1 . .
H H8A 0.1605 0.5747 0.1904 0.066 Uiso calc R 1 . .
C C2 0.3989(3) 0.7884(3) 0.6135(2) 0.0584(6) Uani d . 1 . .
H H2B 0.4387 0.8704 0.5905 0.070 Uiso calc R 1 . .
C C3 0.3270(4) 0.6206(3) 0.7623(2) 0.0737(8) Uani d . 1 . .
H H3B 0.3142 0.5837 0.8455 0.088 Uiso calc R 1 . .

loop_
_atom_site_aniso_label
_atom_site_aniso_U_11
_atom_site_aniso_U_22
_atom_site_aniso_U_33
_atom_site_aniso_U_12
_atom_site_aniso_U_13
_atom_site_aniso_U_23
S1 0.0729(4) 0.0372(3) 0.0380(3) -0.0224(2) -0.0072(2) -0.0058(2)
S2 0.0442(3) 0.0486(3) 0.0559(3) -0.0174(2) 0.0021(2) -0.0188(2)
N5 0.0447(8) 0.0311(7) 0.0309(7) -0.0148(6) -0.0068(6) -0.0009(6)
N3 0.0498(9) 0.0321(7) 0.0342(7) -0.0121(6) -0.0061(6) -0.0053(6)
C13 0.0472(9) 0.0291(8) 0.0291(8) -0.0153(7) -0.0047(7) -0.0005(6)
C10 0.0462(10) 0.0306(8) 0.0372(9) -0.0179(7) -0.0061(7) -0.0008(7)
C14 0.0467(10) 0.0302(8) 0.0311(8) -0.0141(7) -0.0065(7) 0.0013(6)
N4 0.0465(9) 0.0481(9) 0.0506(9) -0.0194(7) -0.0123(7) -0.0064(7)
N2 0.0622(11) 0.0463(9) 0.0425(9) -0.0183(8) -0.0164(8) -0.0035(7)
C18 0.0487(11) 0.0450(10) 0.0391(9) -0.0091(8) -0.0082(8) -0.0087(8)
C9 0.0438(9) 0.0359(9) 0.0345(8) -0.0099(7) -0.0032(7) -0.0071(7)
C15 0.0516(11) 0.0480(11) 0.0344(9) -0.0162(8) -0.0078(8) -0.0036(8)
C6 0.0430(9) 0.0324(8) 0.0372(9) -0.0090(7) -0.0062(7) -0.0047(7)
C5 0.0448(10) 0.0307(8) 0.0414(9) -0.0081(7) -0.0061(8) -0.0084(7)
N6 0.0498(10) 0.0580(11) 0.0529(10) -0.0117(8) -0.0121(8) 0.0037(8)
C1 0.0515(11) 0.0438(10) 0.0470(11) -0.0161(8) -0.0045(8) -0.0085(8)
C17 0.0528(12) 0.0509(12) 0.0489(11) -0.0052(9) -0.0055(9) -0.0087(9)
C11 0.0554(11) 0.0548(12) 0.0429(10) -0.0236(9) -0.0148(9) -0.0085(9)
C7 0.0694(13) 0.0378(10) 0.0502(11) -0.0189(9) -0.0198(10) 0.0054(8)
C12 0.0541(11) 0.0462(11) 0.0367(9) -0.0179(8) -0.0092(8) -0.0101(8)
C16 0.0558(12) 0.0634(13) 0.0444(11) -0.0225(10) -0.0180(9) 0.0042(9)
C4 0.0924(17) 0.0458(12) 0.0475(12) -0.0306(11) -0.0207(11) -0.0032(9)
N1 0.0925(16) 0.0651(13) 0.0639(13) -0.0318(11) -0.0235(12) -0.0193(10)
C8 0.0737(14) 0.0501(12) 0.0465(11) -0.0202(10) -0.0255(11) 0.0069(9)
C2 0.0635(14) 0.0516(13) 0.0656(15) -0.0244(10) -0.0103(11) -0.0161(11)
C3 0.120(2) 0.0663(16) 0.0496(13) -0.0387(16) -0.0302(15) -0.0036(11)

loop_
_atom_type_symbol
_atom_type_description
_atom_type_scat_dispersion_real
_atom_type_scat_dispersion_imag
_atom_type_scat_source
C C 0.0033 0.0016 'International Tables Vol C Tables 4.2.6.8 and 6.1.1.4'
H H 0.0000 0.0000 'International Tables Vol C Tables 4.2.6.8 and 6.1.1.4'
N N 0.0061 0.0033 'International Tables Vol C Tables 4.2.6.8 and 6.1.1.4'
S S 0.1246 0.1234 'International Tables Vol C Tables 4.2.6.8 and 6.1.1.4'

loop_
_geom_angle_atom_site_label_1
_geom_angle_atom_site_label_2
_geom_angle_atom_site_label_3
_geom_angle_site_symmetry_1
_geom_angle_site_symmetry_3
_geom_angle
_geom_angle_publ_flag
C9 S1 S2 . . 104.02(6) ?
C10 S2 S1 . . 106.81(6) ?
C10 N5 C13 . . 115.68(14) ?
C9 N3 C6 . . 115.86(16) ?
N5 C13 C12 . . 120.70(17) ?
N5 C13 C14 . . 116.75(15) ?
C12 C13 C14 . . 122.55(16) ?
N5 C10 N4 . . 128.71(17) ?
N5 C10 S2 . . 122.14(13) ?
N4 C10 S2 . . 109.10(13) ?
C18 C14 C15 . . 116.68(17) ?
C18 C14 C13 . . 121.97(16) ?
C15 C14 C13 . . 121.33(16) ?
C10 N4 C11 . . 114.73(16) ?
C8 N2 C9 . . 114.58(16) ?
C17 C18 C14 . . 119.77(18) ?
C17 C18 H18A . . 120.1 ?
C14 C18 H18A . . 120.1 ?
N3 C9 N2 . . 128.50(18) ?
N3 C9 S1 . . 111.00(14) ?
N2 C9 S1 . . 120.50(14) ?
C16 C15 C14 . . 119.14(18) ?
C16 C15 H15A . . 120.4 ?
C14 C15 H15A . . 120.4 ?
N3 C6 C7 . . 120.54(17) ?
N3 C6 C5 . . 116.60(16) ?
C7 C6 C5 . . 122.84(17) ?
C4 C5 C1 . . 117.73(18) ?
C4 C5 C6 . . 120.55(18) ?
C1 C5 C6 . . 121.71(18) ?
C17 N6 C16 . . 116.21(18) ?
C2 C1 C5 . . 118.5(2) ?
C2 C1 H1A . . 120.8 ?
C5 C1 H1A . . 120.8 ?
N6 C17 C18 . . 123.76(19) ?
N6 C17 H17A . . 118.1 ?
C18 C17 H17A . . 118.1 ?
N4 C11 C12 . . 122.50(16) ?
N4 C11 H11A . . 118.8 ?
C12 C11 H11A . . 118.7 ?
C8 C7 C6 . . 117.84(19) ?
C8 C7 H7A . . 121.1 ?
C6 C7 H7A . . 121.1 ?
C11 C12 C13 . . 117.66(17) ?
C11 C12 H12A . . 121.2 ?
C13 C12 H12A . . 121.2 ?
N6 C16 C15 . . 124.43(18) ?
N6 C16 H16A . . 117.8 ?
C15 C16 H16A . . 117.8 ?
C5 C4 C3 . . 119.3(2) ?
C5 C4 H4B . . 120.4 ?
C3 C4 H4B . . 120.4 ?
C2 N1 C3 . . 116.0(2) ?
N2 C8 C7 . . 122.63(19) ?
N2 C8 H8A . . 118.7 ?
C7 C8 H8A . . 118.7 ?
N1 C2 C1 . . 124.7(2) ?
N1 C2 H2B . . 117.6 ?
C1 C2 H2B . . 117.6 ?
N1 C3 C4 . . 123.8(2) ?
N1 C3 H3B . . 118.1 ?
C4 C3 H3B . . 118.1 ?

loop_
_geom_bond_atom_site_label_1
_geom_bond_atom_site_label_2
_geom_bond_site_symmetry_2
_geom_bond_distance
_geom_bond_publ_flag
S1 C9 . 1.7867(19) ?
S1 S2 . 2.0238(7) ?
S2 C10 . 1.7734(19) ?
N5 C10 . 1.321(2) ?
N5 C13 . 1.352(2) ?
N3 C9 . 1.335(2) ?
N3 C6 . 1.342(2) ?
C13 C12 . 1.392(2) ?
C13 C14 . 1.486(3) ?
C10 N4 . 1.336(2) ?
C14 C18 . 1.393(3) ?
C14 C15 . 1.395(3) ?
N4 C11 . 1.332(3) ?
N2 C8 . 1.333(3) ?
N2 C9 . 1.323(2) ?
C18 C17 . 1.377(3) ?
C18 H18A . 0.9300 ?
C15 C16 . 1.380(3) ?
C15 H15A . 0.9300 ?
C6 C7 . 1.386(3) ?
C6 C5 . 1.491(2) ?
C5 C4 . 1.374(3) ?
C5 C1 . 1.388(3) ?
N6 C17 . 1.339(3) ?
N6 C16 . 1.331(3) ?
C1 C2 . 1.385(3) ?
C1 H1A . 0.9300 ?
C17 H17A . 0.9300 ?
C11 C12 . 1.384(3) ?
C11 H11A . 0.9300 ?
C7 C8 . 1.382(3) ?
C7 H7A . 0.9300 ?
C12 H12A . 0.9300 ?
C16 H16A . 0.9300 ?
C4 C3 . 1.389(3) ?
C4 H4B . 0.9300 ?
N1 C2 . 1.323(3) ?
N1 C3 . 1.335(3) ?
C8 H8A . 0.9300 ?
C2 H2B . 0.9300 ?
C3 H3B . 0.9300 ?

loop_
_geom_contact_atom_site_label_1
_geom_contact_atom_site_label_2
_geom_contact_distance
_geom_contact_site_symmetry_1
_geom_contact_site_symmetry_2
_geom_contact_publ_flag
Cg1 Cg2 3.888(2) . 2_666 n
Cg3 Cg4 3.5720(10) . 2_655 n

loop_
_cod_related_entry_id
_cod_related_entry_database
_cod_related_entry_code
1 ChemSpider 24742589
